data_2201827
loop_
_publ_author_name
'Simon, Monika'
'Csunderlik, Carol'
'Jones, Peter G.'
'Neda, Ion'
'Tarta-Micle, Andreea'

_publ_section_title
;
 <i>N,N</i>'-Disuccinimidyl carbonate
;
_journal_issue 5
_journal_name_full 'Acta Crystallographica Section E'
_journal_page_first o683
_journal_page_last o685
_journal_paper_doi 10.1107/S1600536803007803
_journal_volume 59
_journal_year 2003
_chemical_formula_iupac 'C9 H8 N2 O7'
_chemical_formula_moiety 'C9 H8 N2 O7'
_chemical_formula_sum 'C9 H8 N2 O7'
_chemical_formula_weight 256.17
_chemical_name_systematic
;
N,N'-Disuccinimidyl carbonate
;
_space_group_IT_number 43
_symmetry_cell_setting orthorhombic
_symmetry_space_group_name_Hall 'F 2 -2d'
_symmetry_space_group_name_H-M 'F d d 2'
_atom_sites_solution_hydrogens geom
_atom_sites_solution_primary direct
_atom_sites_solution_secondary difmap
_audit_creation_method SHELXL-97
_cell_angle_alpha 90.00
_cell_angle_beta 90.00
_cell_angle_gamma 90.00
_cell_formula_units_Z 8
_cell_length_a 13.239(2)
_cell_length_b 14.629(2)
_cell_length_c 10.3595(12)
_cell_measurement_reflns_used 2400
_cell_measurement_temperature 133(2)
_cell_measurement_theta_max 30.5
_cell_measurement_theta_min 2.8
_cell_volume 2006.4(5)
_computing_cell_refinement 'SAINT (Bruker, 1998)'
_computing_data_collection 'SMART (Bruker, 1998)'
_computing_data_reduction SAINT
_computing_molecular_graphics 'XP (Siemens, 1994)'
_computing_publication_material SHELXL97
_computing_structure_refinement 'SHELXL97 (Sheldrick, 1997)'
_computing_structure_solution 'SHELXS97 (Sheldrick, 1990)'
_diffrn_ambient_temperature 133(2)
_diffrn_detector_area_resol_mean 8.192
_diffrn_measured_fraction_theta_full 1.000
_diffrn_measured_fraction_theta_max 1.000
_diffrn_measurement_device_type 'Bruker SMART 1000 CCD'
_diffrn_measurement_method \w
_diffrn_radiation_monochromator graphite
_diffrn_radiation_source 'fine-focus sealed tube'
_diffrn_radiation_type MoK\a
_diffrn_radiation_wavelength 0.71073
_diffrn_reflns_av_R_equivalents 0.0280
_diffrn_reflns_av_sigmaI/netI 0.0189
_diffrn_reflns_limit_h_max 18
_diffrn_reflns_limit_h_min -9
_diffrn_reflns_limit_k_max 20
_diffrn_reflns_limit_k_min -20
_diffrn_reflns_limit_l_max 14
_diffrn_reflns_limit_l_min -13
_diffrn_reflns_number 3941
_diffrn_reflns_theta_full 29.97
_diffrn_reflns_theta_max 29.97
_diffrn_reflns_theta_min 2.86
_diffrn_standards_decay_% 0
_diffrn_standards_interval_count 0
_diffrn_standards_interval_time 0
_diffrn_standards_number 0
_exptl_absorpt_coefficient_mu 0.150
_exptl_absorpt_correction_type none
_exptl_crystal_colour colourless
_exptl_crystal_density_diffrn 1.696
_exptl_crystal_density_method 'not measured'
_exptl_crystal_description 'flattened octahedron'
_exptl_crystal_F_000 1056
_exptl_crystal_size_max 0.3
_exptl_crystal_size_mid 0.3
_exptl_crystal_size_min 0.2
_refine_diff_density_max 0.285
_refine_diff_density_min -0.191
_refine_ls_extinction_method none
_refine_ls_goodness_of_fit_ref 1.064
_refine_ls_hydrogen_treatment constr
_refine_ls_matrix_type full
_refine_ls_number_parameters 83
_refine_ls_number_reflns 773
_refine_ls_number_restraints 1
_refine_ls_restrained_S_all 1.064
_refine_ls_R_factor_all 0.0298
_refine_ls_R_factor_gt 0.0274
_refine_ls_shift/su_max <0.001
_refine_ls_shift/su_mean 0.000
_refine_ls_structure_factor_coef Fsqd
_refine_ls_weighting_details 'calc w = 1/[\s^2^(Fo^2^)+(0.0522P)^2^+0.2064P] where P = (Fo^2^+2Fc^2^)/3'
_refine_ls_weighting_scheme calc
_refine_ls_wR_factor_gt 0.0712
_refine_ls_wR_factor_ref 0.0730
_reflns_number_gt 723
_reflns_number_total 773
_reflns_threshold_expression I>2\s(I)
_cod_data_source_file bt6267.cif
_cod_data_source_block I
_cod_original_cell_volume 2006.3(5)
_cod_database_code 2201827
_cod_database_fobs_code 2201827

loop_
_symmetry_equiv_pos_as_xyz
'x, y, z'
'-x, -y, z'
'x+1/4, -y+1/4, z+1/4'
'-x+1/4, y+1/4, z+1/4'
'x, y+1/2, z+1/2'
'-x, -y+1/2, z+1/2'
'x+1/4, -y+3/4, z+3/4'
'-x+1/4, y+3/4, z+3/4'
'x+1/2, y, z+1/2'
'-x+1/2, -y, z+1/2'
'x+3/4, -y+1/4, z+3/4'
'-x+3/4, y+1/4, z+3/4'
'x+1/2, y+1/2, z'
'-x+1/2, -y+1/2, z'
'x+3/4, -y+3/4, z+1/4'
'-x+3/4, y+3/4, z+1/4'

loop_
_atom_site_label
_atom_site_fract_x
_atom_site_fract_y
_atom_site_fract_z
_atom_site_U_iso_or_equiv
_atom_site_adp_type
_atom_site_calc_flag
_atom_site_refinement_flags
_atom_site_occupancy
_atom_site_disorder_assembly
_atom_site_disorder_group
_atom_site_type_symbol
C1 0.17245(10) 0.61778(10) 0.32759(16) 0.0178(3) Uani d . 1 . . C
C2 0.27273(12) 0.61235(11) 0.25907(15) 0.0205(3) Uani d . 1 . . C
H2A 0.3197 0.6593 0.2928 0.025 Uiso calc R 1 . . H
H2B 0.2639 0.6221 0.1652 0.025 Uiso calc R 1 . . H
C3 0.31397(12) 0.51550(11) 0.28590(15) 0.0201(3) Uani d . 1 . . C
H3A 0.3180 0.4798 0.2049 0.024 Uiso calc R 1 . . H
H3B 0.3822 0.5188 0.3246 0.024 Uiso calc R 1 . . H
C4 0.24056(11) 0.47177(10) 0.37868(15) 0.0181(3) Uani d . 1 . . C
C5 0.0000 0.5000 0.3899(2) 0.0164(4) Uani d S 1 . . C
N 0.16454(9) 0.53712(8) 0.39746(12) 0.0183(3) Uani d . 1 . . N
O1 0.10865(8) 0.67660(8) 0.32646(14) 0.0236(2) Uani d . 1 . . O
O2 0.24114(9) 0.39780(8) 0.42883(12) 0.0249(3) Uani d . 1 . . O
O3 0.07945(8) 0.51733(8) 0.47052(11) 0.0194(2) Uani d . 1 . . O
O4 0.0000 0.5000 0.27643(15) 0.0238(4) Uani d S 1 . . O

loop_
_atom_site_aniso_label
_atom_site_aniso_U_11
_atom_site_aniso_U_22
_atom_site_aniso_U_33
_atom_site_aniso_U_12
_atom_site_aniso_U_13
_atom_site_aniso_U_23
C1 0.0175(6) 0.0190(6) 0.0168(6) -0.0038(5) -0.0024(5) 0.0000(5)
C2 0.0180(7) 0.0230(7) 0.0204(7) -0.0028(5) 0.0019(6) 0.0025(6)
C3 0.0162(6) 0.0232(7) 0.0210(8) 0.0000(5) 0.0024(5) -0.0006(5)
C4 0.0147(6) 0.0209(6) 0.0187(6) -0.0009(5) -0.0037(5) -0.0016(6)
C5 0.0133(8) 0.0178(8) 0.0182(9) -0.0013(6) 0.000 0.000
N 0.0116(5) 0.0229(6) 0.0206(6) -0.0014(4) 0.0015(4) 0.0036(5)
O1 0.0207(5) 0.0210(5) 0.0291(6) 0.0020(4) -0.0014(5) 0.0016(5)
O2 0.0252(6) 0.0198(5) 0.0297(6) -0.0009(4) -0.0025(5) 0.0018(4)
O3 0.0124(5) 0.0294(6) 0.0162(5) -0.0035(4) -0.0002(4) 0.0015(4)
O4 0.0209(7) 0.0335(9) 0.0168(8) -0.0067(6) 0.000 0.000

loop_
_atom_type_symbol
_atom_type_description
_atom_type_scat_dispersion_real
_atom_type_scat_dispersion_imag
_atom_type_scat_source
C C 0.0033 0.0016 'International Tables Vol C Tables 4.2.6.8 and 6.1.1.4'
H H 0.0000 0.0000 'International Tables Vol C Tables 4.2.6.8 and 6.1.1.4'
N N 0.0061 0.0033 'International Tables Vol C Tables 4.2.6.8 and 6.1.1.4'
O O 0.0106 0.0060 'International Tables Vol C Tables 4.2.6.8 and 6.1.1.4'

loop_
_geom_angle_atom_site_label_1
_geom_angle_atom_site_label_2
_geom_angle_atom_site_label_3
_geom_angle_site_symmetry_3
_geom_angle
_geom_angle_publ_flag
O1 C1 N . 123.97(14) ?
O1 C1 C2 . 130.53(15) ?
N C1 C2 . 105.50(12) ?
C1 C2 C3 . 105.96(12) ?
C1 C2 H2A . 110.5 ?
C3 C2 H2A . 110.5 ?
C1 C2 H2B . 110.5 ?
C3 C2 H2B . 110.5 ?
H2A C2 H2B . 108.7 ?
C4 C3 C2 . 106.02(12) ?
C4 C3 H3A . 110.5 ?
C2 C3 H3A . 110.5 ?
C4 C3 H3B . 110.5 ?
C2 C3 H3B . 110.5 ?
H3A C3 H3B . 108.7 ?
O2 C4 N . 124.01(14) ?
O2 C4 C3 . 130.82(14) ?
N C4 C3 . 105.17(13) ?
O4 C5 O3 . 127.67(8) y
O3 C5 O3 2_565 104.67(17) y
O3 N C1 . 121.53(11) y
O3 N C4 . 121.08(12) y
C1 N C4 . 116.95(12) y
C5 O3 N . 109.27(11) y

loop_
_geom_bond_atom_site_label_1
_geom_bond_atom_site_label_2
_geom_bond_site_symmetry_2
_geom_bond_distance
_geom_bond_publ_flag
C1 O1 . 1.2058(19) y
C1 N . 1.3882(18) y
C1 C2 . 1.508(2) ?
C2 C3 . 1.544(2) ?
C2 H2A . 0.9900 ?
C2 H2B . 0.9900 ?
C3 C4 . 1.509(2) ?
C3 H3A . 0.9900 ?
C3 H3B . 0.9900 ?
C4 O2 . 1.200(2) ?
C4 N . 1.4017(18) ?
C5 O4 . 1.175(3) y
C5 O3 . 1.3669(17) y
N O3 . 1.3876(15) y

loop_
_geom_hbond_atom_site_label_D
_geom_hbond_atom_site_label_H
_geom_hbond_atom_site_label_A
_geom_hbond_site_symmetry_A
_geom_hbond_distance_DH
_geom_hbond_distance_HA
_geom_hbond_distance_DA
_geom_hbond_angle_DHA
C2 H2A O1 14_565 0.99 2.60 3.5334(19) 156
C2 H2B O2 10_564 0.99 2.47 3.429(2) 164

loop_
_geom_torsion_atom_site_label_1
_geom_torsion_atom_site_label_2
_geom_torsion_atom_site_label_3
_geom_torsion_atom_site_label_4
_geom_torsion_site_symmetry_1
_geom_torsion
_geom_torsion_publ_flag
O1 C1 C2 C3 . -173.32(17) ?
N C1 C2 C3 . 6.33(15) ?
C1 C2 C3 C4 . -5.02(16) ?
C2 C3 C4 O2 . -178.71(16) ?
C2 C3 C4 N . 1.82(16) ?
O1 C1 N O3 . 1.4(2) ?
C2 C1 N O3 . -178.25(12) ?
O1 C1 N C4 . 173.91(16) ?
C2 C1 N C4 . -5.77(17) ?
O2 C4 N O3 . -4.5(2) ?
C3 C4 N O3 . 175.03(11) ?
O2 C4 N C1 . -177.00(14) ?
C3 C4 N C1 . 2.51(17) ?
O4 C5 O3 N . 0.76(12) ?
O3 C5 O3 N 2_565 -179.24(12) y
C1 N O3 C5 . 69.98(15) y
C4 N O3 C5 . -102.20(14) ?

loop_
_cod_related_entry_id
_cod_related_entry_database
_cod_related_entry_code
1 ChemSpider 588986
